data_1525738
loop_
_publ_author_name
'Capitan, M.J.'
'Laurent, Y.'
'Louis dit Picard, C.'
'Odriozola, J.A.'

_publ_section_title
;
 The crystalline structure of germanium oxynitrides within the Cd Zn Ge O
 N family
;
_journal_name_full 'Materials Science Forum'
_journal_page_first 25
_journal_page_last 30
_journal_volume 325
_journal_year 2000
_chemical_formula_sum 'Cd0.8 Ge0.87 N1.1 O0.9'
_chemical_name_systematic '(Cd0.8 Ge0.87) (O0.9 N1.1)'
_space_group_IT_number 33
_symmetry_space_group_name_Hall 'P 2c -2n'
_symmetry_space_group_name_H-M 'P n a 21'
_cell_angle_alpha 90
_cell_angle_beta 90
_cell_angle_gamma 90
_cell_formula_units_Z 4
_cell_length_a 5.768
_cell_length_b 6.806
_cell_length_c 5.396
_cell_volume 211.831
_citation_journal_id_ASTM MSFOEP
_cod_data_source_file Capitan_MSFOEP_2000_365.cif
_cod_data_source_block Cd0.8Ge0.87N1.1O0.9
_cod_original_cell_volume 211.8308
_cod_database_code 1525738

loop_
_symmetry_equiv_pos_as_xyz
x,y,z
-x,-y,z+1/2
-x+1/2,y+1/2,z+1/2
x+1/2,-y+1/2,z

loop_
_atom_site_label
_atom_site_type_symbol
_atom_site_fract_x
_atom_site_fract_y
_atom_site_fract_z
_atom_site_occupancy
_atom_site_U_iso_or_equiv
O2 O-2 0.08 0.63 0.375 0.45 0.0
Ge1 Ge+4 0.077 0.129 0.01 0.87 0.0
N2 N-3 0.08 0.63 0.375 0.55 0.0
Cd1 Cd+2 0.08 0.622 0 0.8 0.0
O1 O-2 0.08 0.115 0.388 0.45 0.0
N1 N-3 0.08 0.115 0.388 0.55 0.0
